data_4511972
loop_
_publ_author_name
'Mohapatra, Balaram'
'Venkatesh, V.'
'Verma, Sandeep'

_publ_section_title
;
 Crystal Engineering with 2-Aminopurine Containing a Carboxylic Acid
 Pendant
;
_journal_issue 10
_journal_name_full 'Crystal Growth &amp; Design'
_journal_page_first 5042
_journal_paper_doi 10.1021/cg501142v
_journal_volume 14
_journal_year 2014
_chemical_formula_sum 'C16 H24 Cd2 N12 O14'
_chemical_formula_weight 833.29
_chemical_name_systematic
;
 ?
;
_space_group_IT_number 2
_symmetry_cell_setting triclinic
_symmetry_space_group_name_Hall '-P 1'
_symmetry_space_group_name_H-M 'P -1'
_atom_sites_solution_hydrogens geom
_atom_sites_solution_primary direct
_atom_sites_solution_secondary difmap
_audit_creation_method SHELXL-97
_cell_angle_alpha 106.417(5)
_cell_angle_beta 90.094(5)
_cell_angle_gamma 90.033(5)
_cell_formula_units_Z 2
_cell_length_a 9.772(5)
_cell_length_b 11.071(5)
_cell_length_c 12.865(5)
_cell_measurement_reflns_used 5524
_cell_measurement_temperature 100(2)
_cell_measurement_theta_max 26.5
_cell_measurement_theta_min 2.1
_cell_volume 1335.1(10)
_computing_structure_refinement 'SHELXL-97 (Sheldrick, 1997)'
_diffrn_ambient_temperature 100(2)
_diffrn_measured_fraction_theta_full 0.997
_diffrn_measured_fraction_theta_max 0.997
_diffrn_radiation_monochromator graphite
_diffrn_radiation_source 'fine-focus sealed tube'
_diffrn_radiation_type MoK\a
_diffrn_radiation_wavelength 0.71069
_diffrn_reflns_av_R_equivalents 0.0250
_diffrn_reflns_av_sigmaI/netI 0.0354
_diffrn_reflns_limit_h_max 12
_diffrn_reflns_limit_h_min -12
_diffrn_reflns_limit_k_max 13
_diffrn_reflns_limit_k_min -12
_diffrn_reflns_limit_l_max 13
_diffrn_reflns_limit_l_min -16
_diffrn_reflns_number 10374
_diffrn_reflns_theta_full 26.50
_diffrn_reflns_theta_max 26.50
_diffrn_reflns_theta_min 2.08
_exptl_absorpt_coefficient_mu 1.685
_exptl_absorpt_correction_T_max 0.721
_exptl_absorpt_correction_T_min 0.707
_exptl_absorpt_correction_type psi-scan
_exptl_absorpt_process_details '(North et al., 1968)'
_exptl_crystal_colour Colorless
_exptl_crystal_density_diffrn 2.073
_exptl_crystal_density_method 'not measured'
_exptl_crystal_description Block
_exptl_crystal_F_000 824
_exptl_crystal_size_max 0.20
_exptl_crystal_size_mid 0.19
_exptl_crystal_size_min 0.18
_refine_diff_density_max 3.468
_refine_diff_density_min -2.414
_refine_diff_density_rms 0.181
_refine_ls_extinction_method none
_refine_ls_goodness_of_fit_ref 1.105
_refine_ls_hydrogen_treatment constr
_refine_ls_matrix_type full
_refine_ls_number_parameters 399
_refine_ls_number_reflns 5524
_refine_ls_number_restraints 20
_refine_ls_restrained_S_all 1.110
_refine_ls_R_factor_all 0.0528
_refine_ls_R_factor_gt 0.0468
_refine_ls_shift/su_max 0.000
_refine_ls_shift/su_mean 0.000
_refine_ls_structure_factor_coef Fsqd
_refine_ls_weighting_details 'calc w=1/[\s^2^(Fo^2^)+(0.0735P)^2^+4.9022P] where P=(Fo^2^+2Fc^2^)/3'
_refine_ls_weighting_scheme calc
_refine_ls_wR_factor_gt 0.1344
_refine_ls_wR_factor_ref 0.1408
_reflns_number_gt 4783
_reflns_number_total 5524
_reflns_threshold_expression >2sigma(I)
_cod_data_source_file cg501142v_si_002.cif
_cod_data_source_block complex7
_cod_depositor_comments
;
The following automatic conversions were performed:

'_symmetry_cell_setting' value 'Triclinic' changed to 'triclinic'
according to
/home/saulius/struct/COD-crude-data--automatic-downloads/rss-feeds/ACS/lib/dictionaries/cif_core.dic
dictionary named 'cif_core.dic' version 2.4.2 from 2011-04-26.

Automatic conversion script
Id: cif_fix_values 2281 2013-09-26 08:29:07Z andrius 

 Adding full bibliography for 4511966--4511973.cif.
;
_cod_original_sg_symbol_H-M P-1
_cod_database_code 4511972

loop_
_symmetry_equiv_pos_as_xyz
'x, y, z'
'-x, -y, -z'

loop_
_atom_site_label
_atom_site_type_symbol
_atom_site_fract_x
_atom_site_fract_y
_atom_site_fract_z
_atom_site_U_iso_or_equiv
_atom_site_adp_type
_atom_site_occupancy
_atom_site_symmetry_multiplicity
_atom_site_calc_flag
_atom_site_refinement_flags
Cd1 Cd 0.66534(4) 0.38728(4) 0.63270(3) 0.03099(13) Uani 1 1 d .
Cd2 Cd 0.16515(4) 0.11272(4) 0.86716(3) 0.03134(13) Uani 1 1 d .
O1B O 0.4968(4) 0.2081(4) 0.5773(3) 0.0419(9) Uani 1 1 d .
O2A O 0.9970(4) 0.2913(4) 0.9233(3) 0.0417(9) Uani 1 1 d .
N9B N 0.2225(4) 0.0820(4) 0.5202(3) 0.0299(9) Uani 1 1 d .
N2A N 0.3228(5) 0.2738(5) 1.1053(4) 0.0426(11) Uani 1 1 d .
H2AA H 0.3530 0.2936 1.1708 0.051 Uiso 1 1 calc R
H2AB H 0.2427 0.2411 1.0907 0.051 Uiso 1 1 calc R
N2B N 0.8231(5) 0.2259(5) 0.3941(4) 0.0407(11) Uani 1 1 d .
H2BA H 0.7425 0.2574 0.4080 0.049 Uiso 1 1 calc R
H2BB H 0.8540 0.2068 0.3289 0.049 Uiso 1 1 calc R
N9A N 0.7229(4) 0.4185(4) 0.9797(3) 0.0301(9) Uani 1 1 d .
O2B O 0.5469(4) 0.3250(4) 0.4693(3) 0.0422(9) Uani 1 1 d .
O1A O 1.0465(4) 0.1747(4) 1.0304(4) 0.0430(9) Uani 1 1 d .
N1A N 0.3491(4) 0.2626(4) 0.9231(4) 0.0305(9) Uani 1 1 d .
N1B N 0.8488(4) 0.2377(4) 0.5764(4) 0.0296(9) Uani 1 1 d .
N3A N 0.5253(4) 0.3454(4) 1.0557(3) 0.0304(9) Uani 1 1 d .
N7B N 0.1546(4) 0.1212(4) 0.6927(3) 0.0300(9) Uani 1 1 d .
N3B N 1.0258(4) 0.1547(4) 0.4441(3) 0.0300(9) Uani 1 1 d .
N7A N 0.6543(4) 0.3786(4) 0.8072(3) 0.0299(9) Uani 1 1 d .
O1N O 0.7862(5) 0.5239(5) 0.5609(4) 0.0595(13) Uani 1 1 d .
C2A C 0.4012(5) 0.2939(5) 1.0255(4) 0.0302(10) Uani 1 1 d .
C2B C 0.9009(5) 0.2065(5) 0.4745(4) 0.0282(10) Uani 1 1 d .
C4B C 0.0954(5) 0.1334(4) 0.5249(4) 0.0268(9) Uani 1 1 d .
C4A C 0.5955(5) 0.3669(5) 0.9751(4) 0.0277(10) Uani 1 1 d .
O1 O 0.5088(6) 0.5540(6) 0.6844(4) 0.0687(16) Uani 1 1 d .
H1A H 0.4825 0.5620 0.7490 0.103 Uiso 1 1 d R
H1B H 0.4402 0.5386 0.6420 0.103 Uiso 1 1 d R
O2 O 0.0080(6) -0.0544(6) 0.8152(4) 0.0713(17) Uani 1 1 d .
H2A H -0.0185 -0.0625 0.7506 0.107 Uiso 1 1 d R
H2B H -0.0605 -0.0391 0.8575 0.107 Uiso 1 1 d R
C5A C 0.5516(5) 0.3421(5) 0.8677(4) 0.0272(9) Uani 1 1 d .
C5B C 1.0521(5) 0.1579(5) 0.6329(4) 0.0272(10) Uani 1 1 d .
C9B C 0.3141(5) 0.0515(5) 0.4263(4) 0.0324(11) Uani 1 1 d .
H9BA H 0.2628 0.0064 0.3624 0.039 Uiso 1 1 calc R
H9BB H 0.3859 -0.0038 0.4377 0.039 Uiso 1 1 calc R
C6B C 0.9268(5) 0.2123(5) 0.6563(4) 0.0312(10) Uani 1 1 d .
H6B H 0.8940 0.2324 0.7269 0.037 Uiso 1 1 calc R
C9A C 0.8140(5) 0.4489(5) 1.0734(4) 0.0335(11) Uani 1 1 d .
H9AA H 0.7628 0.4941 1.1370 0.040 Uiso 1 1 calc R
H9AB H 0.8860 0.5041 1.0621 0.040 Uiso 1 1 calc R
C10A C 0.8783(5) 0.3329(5) 1.0942(4) 0.0331(11) Uani 1 1 d .
H10A H 0.9248 0.3582 1.1637 0.040 Uiso 1 1 calc R
H10B H 0.8058 0.2751 1.0994 0.040 Uiso 1 1 calc R
C10B C 0.3787(5) 0.1675(5) 0.4059(4) 0.0341(11) Uani 1 1 d .
H10C H 0.4249 0.1423 0.3364 0.041 Uiso 1 1 calc R
H10D H 0.3063 0.2254 0.4006 0.041 Uiso 1 1 calc R
C6A C 0.4254(5) 0.2860(5) 0.8441(4) 0.0300(10) Uani 1 1 d .
H6A H 0.3928 0.2640 0.7733 0.036 Uiso 1 1 calc R
C8B C 0.2525(5) 0.0768(5) 0.6224(4) 0.0302(10) Uani 1 1 d .
H8B H 0.3343 0.0448 0.6406 0.036 Uiso 1 1 calc R
C8A C 0.7524(5) 0.4230(5) 0.8774(4) 0.0313(10) Uani 1 1 d .
H8A H 0.8342 0.4546 0.8590 0.038 Uiso 1 1 calc R
O3W O 0.2813(8) 0.9375(8) 0.1457(6) 0.115(3) Uani 1 1 d G
H3WA H 0.2430 0.9388 0.0866 0.173 Uiso 1 1 d G
H3WB H 0.3500 0.9866 0.1574 0.173 Uiso 1 1 d G
O4W O 0.7795(9) 0.5634(8) 0.3541(6) 0.114(3) Uani 1 1 d G
H4WA H 0.7393 0.5140 0.3841 0.171 Uiso 1 1 d G
H4WB H 0.8567 0.5326 0.3301 0.171 Uiso 1 1 d G
N1N N 0.8806(11) 0.5546(9) 0.6273(7) 0.087(3) Uani 1 1 d U
C11A C 0.9789(5) 0.2636(5) 1.0095(4) 0.0319(11) Uani 1 1 d .
C11B C 0.4794(5) 0.2365(5) 0.4902(4) 0.0309(10) Uani 1 1 d .
O2N O 0.9004(8) 0.5188(6) 0.7082(5) 0.087(2) Uani 1 1 d .
O4N O 0.2845(5) -0.0244(5) 0.9382(5) 0.0612(13) Uani 1 1 d D
O5N O 0.4024(10) -0.0185(7) 0.7916(5) 0.099(3) Uani 1 1 d .
O3N O 0.958(4) 0.619(3) 0.615(3) 0.427(19) Uani 1 1 d U
O6N O 0.452(2) -0.126(2) 0.874(2) 0.223(9) Uani 1 1 d D
N2N N 0.380(3) -0.052(3) 0.872(3) 0.223(11) Uani 1 1 d DU

loop_
_atom_site_aniso_label
_atom_site_aniso_U_11
_atom_site_aniso_U_22
_atom_site_aniso_U_33
_atom_site_aniso_U_23
_atom_site_aniso_U_13
_atom_site_aniso_U_12
Cd1 0.0303(2) 0.0368(2) 0.0294(2) 0.01502(16) -0.00184(14) -0.00163(15)
Cd2 0.0309(2) 0.0371(2) 0.0294(2) 0.01487(16) 0.00278(14) -0.00004(15)
O1B 0.039(2) 0.051(2) 0.039(2) 0.0190(19) -0.0057(17) -0.0087(18)
O2A 0.035(2) 0.057(3) 0.040(2) 0.0230(19) 0.0067(16) 0.0070(18)
N9B 0.025(2) 0.034(2) 0.031(2) 0.0099(18) 0.0023(16) -0.0002(16)
N2A 0.040(3) 0.060(3) 0.029(2) 0.014(2) 0.0051(19) -0.007(2)
N2B 0.040(3) 0.055(3) 0.029(2) 0.013(2) -0.0036(19) 0.006(2)
N9A 0.025(2) 0.035(2) 0.030(2) 0.0089(18) -0.0034(16) -0.0020(17)
O2B 0.036(2) 0.047(2) 0.050(2) 0.0235(19) -0.0071(17) -0.0093(17)
O1A 0.037(2) 0.046(2) 0.052(2) 0.0238(19) 0.0116(18) 0.0086(17)
N1A 0.027(2) 0.034(2) 0.031(2) 0.0110(18) 0.0020(17) -0.0016(17)
N1B 0.029(2) 0.032(2) 0.030(2) 0.0110(17) -0.0013(17) 0.0018(17)
N3A 0.031(2) 0.033(2) 0.028(2) 0.0102(17) 0.0014(16) 0.0023(17)
N7B 0.027(2) 0.035(2) 0.030(2) 0.0133(18) 0.0009(16) -0.0006(17)
N3B 0.032(2) 0.032(2) 0.025(2) 0.0076(17) -0.0002(16) -0.0034(17)
N7A 0.027(2) 0.037(2) 0.029(2) 0.0143(18) 0.0006(16) -0.0020(17)
O1N 0.046(3) 0.067(3) 0.071(3) 0.028(3) -0.011(2) -0.020(2)
C2A 0.033(3) 0.029(2) 0.030(3) 0.009(2) 0.004(2) 0.0034(19)
C2B 0.029(2) 0.028(2) 0.028(2) 0.0098(19) -0.0002(19) -0.0029(18)
C4B 0.026(2) 0.025(2) 0.029(2) 0.0064(19) 0.0027(18) -0.0034(17)
C4A 0.028(2) 0.027(2) 0.028(2) 0.0073(19) 0.0012(18) 0.0034(18)
O1 0.080(4) 0.086(4) 0.048(3) 0.032(3) 0.010(3) 0.043(3)
O2 0.088(4) 0.089(4) 0.044(3) 0.030(3) -0.010(3) -0.048(3)
C5A 0.028(2) 0.028(2) 0.027(2) 0.0095(19) -0.0020(18) -0.0005(18)
C5B 0.031(2) 0.028(2) 0.024(2) 0.0092(18) -0.0005(18) -0.0035(18)
C9B 0.032(3) 0.034(3) 0.030(3) 0.005(2) 0.007(2) 0.002(2)
C6B 0.029(2) 0.038(3) 0.029(2) 0.012(2) -0.0009(19) 0.001(2)
C9A 0.031(3) 0.036(3) 0.031(3) 0.005(2) -0.007(2) -0.003(2)
C10A 0.030(2) 0.042(3) 0.028(3) 0.011(2) -0.001(2) 0.000(2)
C10B 0.031(3) 0.041(3) 0.032(3) 0.012(2) 0.002(2) -0.002(2)
C6A 0.029(2) 0.035(3) 0.028(2) 0.011(2) -0.0017(19) -0.0016(19)
C8B 0.030(2) 0.030(2) 0.033(3) 0.013(2) 0.0021(19) 0.0011(19)
C8A 0.029(2) 0.034(3) 0.033(3) 0.014(2) -0.0013(19) -0.002(2)
O3W 0.120(7) 0.155(8) 0.084(5) 0.055(5) -0.017(5) -0.034(6)
O4W 0.111(6) 0.155(8) 0.089(5) 0.056(5) 0.016(4) 0.027(6)
N1N 0.127(7) 0.079(5) 0.060(4) 0.030(4) -0.012(4) -0.051(5)
C11A 0.025(2) 0.036(3) 0.036(3) 0.010(2) -0.002(2) -0.0070(19)
C11B 0.025(2) 0.033(3) 0.036(3) 0.010(2) 0.0005(19) 0.0041(19)
O2N 0.127(6) 0.079(4) 0.060(4) 0.030(3) -0.012(4) -0.051(4)
O4N 0.049(3) 0.063(3) 0.077(4) 0.030(3) 0.016(2) 0.012(2)
O5N 0.167(8) 0.090(5) 0.048(3) 0.033(3) 0.029(4) 0.067(5)
O3N 0.51(5) 0.34(4) 0.40(4) 0.06(3) 0.04(4) 0.01(4)
O6N 0.22(2) 0.22(2) 0.223(19) 0.063(17) 0.000(17) 0.001(15)
N2N 0.22(3) 0.22(3) 0.22(2) 0.06(2) 0.00(2) 0.00(2)

loop_
_atom_type_symbol
_atom_type_description
_atom_type_scat_dispersion_real
_atom_type_scat_dispersion_imag
_atom_type_scat_source
C C 0.0033 0.0016 'International Tables Vol C Tables 4.2.6.8 and 6.1.1.4'
H H 0.0000 0.0000 'International Tables Vol C Tables 4.2.6.8 and 6.1.1.4'
N N 0.0061 0.0033 'International Tables Vol C Tables 4.2.6.8 and 6.1.1.4'
O O 0.0106 0.0060 'International Tables Vol C Tables 4.2.6.8 and 6.1.1.4'
Cd Cd -0.8075 1.2024 'International Tables Vol C Tables 4.2.6.8 and 6.1.1.4'

loop_
_geom_angle_atom_site_label_1
_geom_angle_atom_site_label_2
_geom_angle_atom_site_label_3
_geom_angle
_geom_angle_site_symmetry_1
_geom_angle_site_symmetry_3
N7A Cd1 O1N 129.40(17) . .
N7A Cd1 O2B 141.51(15) . .
O1N Cd1 O2B 87.30(16) . .
N7A Cd1 O1 86.41(17) . .
O1N Cd1 O1 84.0(2) . .
O2B Cd1 O1 86.62(18) . .
N7A Cd1 N1B 96.65(15) . .
O1N Cd1 N1B 88.31(18) . .
O2B Cd1 N1B 95.45(15) . .
O1 Cd1 N1B 171.97(19) . .
N7A Cd1 O1B 89.84(14) . .
O1N Cd1 O1B 140.70(16) . .
O2B Cd1 O1B 53.98(14) . .
O1 Cd1 O1B 98.5(2) . .
N1B Cd1 O1B 88.98(15) . .
N7B Cd2 O4N 129.11(18) . .
N7B Cd2 O1A 141.65(15) . 1_455
O4N Cd2 O1A 87.37(17) . 1_455
N7B Cd2 O2 86.55(16) . .
O4N Cd2 O2 83.6(2) . .
O1A Cd2 O2 86.46(18) 1_455 .
N7B Cd2 N1A 96.31(15) . .
O4N Cd2 N1A 88.86(18) . .
O1A Cd2 N1A 95.76(15) 1_455 .
O2 Cd2 N1A 172.0(2) . .
N7B Cd2 O2A 90.37(14) . 1_455
O4N Cd2 O2A 140.45(17) . 1_455
O1A Cd2 O2A 53.61(14) 1_455 1_455
O2 Cd2 O2A 98.4(2) . 1_455
N1A Cd2 O2A 89.02(15) . 1_455
C11B O1B Cd1 88.0(3) . .
C11A O2A Cd2 88.7(3) . 1_655
C4B N9B C8B 106.5(4) . .
C4B N9B C9B 126.2(4) . .
C8B N9B C9B 127.0(4) . .
C8A N9A C4A 106.4(4) . .
C8A N9A C9A 127.3(4) . .
C4A N9A C9A 126.0(4) . .
C11B O2B Cd1 96.6(3) . .
C11A O1A Cd2 96.7(3) . 1_655
C6A N1A C2A 118.3(4) . .
C6A N1A Cd2 116.8(3) . .
C2A N1A Cd2 122.1(3) . .
C2B N1B C6B 117.7(4) . .
C2B N1B Cd1 122.4(3) . .
C6B N1B Cd1 117.2(3) . .
C4A N3A C2A 113.4(4) . .
C8B N7B C5B 104.7(4) . 1_455
C8B N7B Cd2 122.4(3) . .
C5B N7B Cd2 132.6(3) 1_455 .
C4B N3B C2B 113.0(4) 1_655 .
C8A N7A C5A 104.6(4) . .
C8A N7A Cd1 122.0(3) . .
C5A N7A Cd1 133.1(3) . .
N1N O1N Cd1 100.9(5) . .
N3A C2A N2A 116.0(5) . .
N3A C2A N1A 125.7(5) . .
N2A C2A N1A 118.2(5) . .
N2B C2B N1B 118.5(5) . .
N2B C2B N3B 115.5(5) . .
N1B C2B N3B 126.0(5) . .
N3B C4B N9B 127.0(4) 1_455 .
N3B C4B C5B 126.6(5) 1_455 1_455
N9B C4B C5B 106.4(4) . 1_455
N3A C4A N9A 127.4(5) . .
N3A C4A C5A 126.1(5) . .
N9A C4A C5A 106.5(4) . .
C6A C5A C4A 116.3(5) . .
C6A C5A N7A 134.8(5) . .
C4A C5A N7A 108.9(4) . .
C6B C5B N7B 134.9(5) . 1_655
C6B C5B C4B 116.2(5) . 1_655
N7B C5B C4B 108.9(4) 1_655 1_655
N9B C9B C10B 112.8(4) . .
C5B C6B N1B 120.4(5) . .
N9A C9A C10A 112.8(4) . .
C11A C10A C9A 115.2(4) . .
C11B C10B C9B 115.4(5) . .
N1A C6A C5A 120.2(5) . .
N7B C8B N9B 113.5(4) . .
N7A C8A N9A 113.6(4) . .
O3N N1N O2N 114(2) . .
O3N N1N O1N 119(2) . .
O2N N1N O1N 127.5(7) . .
O2A C11A O1A 120.9(5) . .
O2A C11A C10A 122.3(5) . .
O1A C11A C10A 116.8(5) . .
O1B C11B O2B 121.4(5) . .
O1B C11B C10B 121.8(5) . .
O2B C11B C10B 116.8(5) . .
N2N O4N Cd2 99.8(12) . .
O6N N2N O5N 108(4) . .
O6N N2N O4N 121(4) . .
O5N N2N O4N 130.3(19) . .

loop_
_geom_bond_atom_site_label_1
_geom_bond_atom_site_label_2
_geom_bond_distance
_geom_bond_site_symmetry_2
Cd1 N7A 2.277(4) .
Cd1 O1N 2.308(5) .
Cd1 O2B 2.325(4) .
Cd1 O1 2.345(5) .
Cd1 N1B 2.411(4) .
Cd1 O1B 2.519(4) .
Cd2 N7B 2.275(4) .
Cd2 O4N 2.299(5) .
Cd2 O1A 2.328(4) 1_455
Cd2 O2 2.350(5) .
Cd2 N1A 2.413(4) .
Cd2 O2A 2.516(4) 1_455
O1B C11B 1.259(7) .
O2A C11A 1.244(7) .
O2A Cd2 2.516(4) 1_655
N9B C4B 1.360(6) .
N9B C8B 1.364(7) .
N9B C9B 1.466(6) .
N2A C2A 1.350(7) .
N2B C2B 1.348(7) .
N9A C8A 1.362(7) .
N9A C4A 1.363(6) .
N9A C9A 1.459(6) .
O2B C11B 1.271(7) .
O1A C11A 1.275(7) .
O1A Cd2 2.328(4) 1_655
N1A C6A 1.344(7) .
N1A C2A 1.362(7) .
N1B C2B 1.358(7) .
N1B C6B 1.369(7) .
N3A C4A 1.320(7) .
N3A C2A 1.349(7) .
N7B C8B 1.314(7) .
N7B C5B 1.392(7) 1_455
N3B C4B 1.317(7) 1_655
N3B C2B 1.359(7) .
N7A C8A 1.312(7) .
N7A C5A 1.398(6) .
O1N N1N 1.235(10) .
C4B N3B 1.317(7) 1_455
C4B C5B 1.404(7) 1_455
C4A C5A 1.397(7) .
C5A C6A 1.375(7) .
C5B C6B 1.361(7) .
C5B N7B 1.392(7) 1_655
C5B C4B 1.404(7) 1_655
C9B C10B 1.519(7) .
C9A C10A 1.520(8) .
C10A C11A 1.508(7) .
C10B C11B 1.502(7) .
N1N O3N 1.08(4) .
N1N O2N 1.230(10) .
O4N N2N 1.24(3) .
O5N N2N 1.21(3) .
O6N N2N 1.082(17) .
